data_4334162
loop_
_publ_author_name
'Brian D. Rekken'
'Thomas M. Brown'
'Marilyn M. Olmstead'
'James C. Fettinger'
'Philip P. Power'

_publ_section_title
;
 Stable Plumbylene Dichalcogenolate Monomers with Large Differences in
 Their Interligand Angles and the Synthesis and Characterization of a
 Monothiolato Pb(II) Bromide and Lithium Trithiolato Plumbate
;
_journal_name_full 'Inorganic Chemistry'
_journal_page_first 3054
_journal_page_last 3062
_journal_paper_doi 10.1021/ic302513c
_journal_volume 52
_journal_year 2013
_chemical_formula_moiety 'C60 H74 Pb S2, 3(C4 H8 O)'
_chemical_formula_sum 'C72 H98 O3 Pb S2'
_chemical_formula_weight 1282.81
_chemical_name_systematic
; 
 ? 
;
_space_group_IT_number 15
_symmetry_cell_setting monoclinic
_symmetry_space_group_name_Hall '-C 2yc'
_symmetry_space_group_name_H-M 'C 1 2/c 1'
_atom_sites_solution_hydrogens geom
_atom_sites_solution_primary direct
_atom_sites_solution_secondary difmap
_audit_creation_method SHELXL-97
_cell_angle_alpha 90.00
_cell_angle_beta 100.779(3)
_cell_angle_gamma 90.00
_cell_formula_units_Z 4
_cell_length_a 24.531(4)
_cell_length_b 16.631(2)
_cell_length_c 16.071(2)
_cell_measurement_reflns_used 1540
_cell_measurement_temperature 90(2)
_cell_measurement_theta_max 27.49
_cell_measurement_theta_min 2.82
_cell_volume 6440.9(15)
_computing_cell_refinement 'SAINT (7.68A) (Bruker, 2009)'
_computing_data_collection 'Apex2 (2010-7) (Bruker, 2010)'
_computing_data_reduction 'SAINT (7.68A) (Bruker, 2009)'
_computing_molecular_graphics 'SHELXTL 5.1, XP (Sheldrick, 1994)'
_computing_publication_material SHELXL97
_computing_structure_refinement 'SHELXL-97 (Sheldrick, 2008)'
_computing_structure_solution 'SHELXS-97 (Sheldrick, 2008)'
_diffrn_ambient_temperature 90(2)
_diffrn_measured_fraction_theta_full 0.999
_diffrn_measured_fraction_theta_max 0.999
_diffrn_measurement_device_type 'Bruker SMART APEXII CCD'
_diffrn_measurement_method '\w and \f'
_diffrn_radiation_monochromator graphite
_diffrn_radiation_source 'fine-focus sealed tube'
_diffrn_radiation_type MoK\a
_diffrn_radiation_wavelength 0.71073
_diffrn_reflns_av_R_equivalents 0.0000
_diffrn_reflns_av_sigmaI/netI 0.0645
_diffrn_reflns_limit_h_max 31
_diffrn_reflns_limit_h_min -31
_diffrn_reflns_limit_k_max 21
_diffrn_reflns_limit_k_min 0
_diffrn_reflns_limit_l_max 20
_diffrn_reflns_limit_l_min 0
_diffrn_reflns_number 7395
_diffrn_reflns_theta_full 27.50
_diffrn_reflns_theta_max 27.50
_diffrn_reflns_theta_min 2.58
_exptl_absorpt_coefficient_mu 2.730
_exptl_absorpt_correction_T_max 0.6692
_exptl_absorpt_correction_T_min 0.3529
_exptl_absorpt_correction_type multi-scan
_exptl_absorpt_process_details 'TWINABS V2008/4 (Sheldrick, 2008)'
_exptl_crystal_colour Colorless
_exptl_crystal_density_diffrn 1.323
_exptl_crystal_description 'Oval Plate'
_exptl_crystal_F_000 2672
_exptl_crystal_size_max 0.48
_exptl_crystal_size_mid 0.33
_exptl_crystal_size_min 0.16
_refine_diff_density_max 1.634
_refine_diff_density_min -0.882
_refine_diff_density_rms 0.094
_refine_ls_extinction_method none
_refine_ls_goodness_of_fit_ref 1.096
_refine_ls_hydrogen_treatment constr
_refine_ls_matrix_type full
_refine_ls_number_parameters 376
_refine_ls_number_reflns 7395
_refine_ls_number_restraints 30
_refine_ls_restrained_S_all 1.110
_refine_ls_R_factor_all 0.0418
_refine_ls_R_factor_gt 0.0330
_refine_ls_shift/su_max 0.000
_refine_ls_shift/su_mean 0.000
_refine_ls_structure_factor_coef Fsqd
_refine_ls_weighting_details 'calc w=1/[\s^2^(Fo^2^)+(0.0131P)^2^+6.9927P] where P=(Fo^2^+2Fc^2^)/3'
_refine_ls_weighting_scheme calc
_refine_ls_wR_factor_gt 0.0759
_refine_ls_wR_factor_ref 0.0775
_reflns_number_gt 6398
_reflns_number_total 7395
_reflns_threshold_expression >2sigma(I)
_cod_data_source_file ic302513c_si_002_1.cif
_cod_data_source_block bdr69tw42
_cod_original_cell_volume 6440.8(16)
_cod_original_sg_symbol_H-M 'C 2/c'
_cod_database_code 4334162

loop_
_symmetry_equiv_pos_as_xyz
'x, y, z'
'-x, y, -z+1/2'
'x+1/2, y+1/2, z'
'-x+1/2, y+1/2, -z+1/2'
'-x, -y, -z'
'x, -y, z-1/2'
'-x+1/2, -y+1/2, -z'
'x+1/2, -y+1/2, z-1/2'

loop_
_atom_site_label
_atom_site_type_symbol
_atom_site_fract_x
_atom_site_fract_y
_atom_site_fract_z
_atom_site_U_iso_or_equiv
_atom_site_adp_type
_atom_site_occupancy
_atom_site_symmetry_multiplicity
_atom_site_calc_flag
_atom_site_refinement_flags
_atom_site_disorder_assembly
_atom_site_disorder_group
Pb1 Pb 0.5000 0.153137(11) 0.7500 0.01918(6) Uani 1 2 d S . .
S1 S 0.44213(3) 0.27369(5) 0.78240(6) 0.02319(18) Uani 1 1 d . . .
C1 C 0.36996(13) 0.25389(19) 0.7651(2) 0.0193(7) Uani 1 1 d . . .
C2 C 0.33906(14) 0.29973(19) 0.8133(2) 0.0217(7) Uani 1 1 d . . .
C3 C 0.28114(15) 0.2925(2) 0.7967(2) 0.0280(8) Uani 1 1 d . . .
H3 H 0.2598 0.3237 0.8285 0.034 Uiso 1 1 calc R . .
C4 C 0.25459(15) 0.2412(2) 0.7352(2) 0.0297(8) Uani 1 1 d . . .
H4 H 0.2153 0.2373 0.7247 0.036 Uiso 1 1 calc R . .
C5 C 0.28501(14) 0.1952(2) 0.6886(2) 0.0261(8) Uani 1 1 d . . .
H5 H 0.2664 0.1599 0.6462 0.031 Uiso 1 1 calc R . .
C6 C 0.34290(14) 0.20031(19) 0.7034(2) 0.0199(7) Uani 1 1 d . . .
C7 C 0.36838(14) 0.3535(2) 0.8816(2) 0.0248(7) Uani 1 1 d . . .
C8 C 0.38393(14) 0.3235(2) 0.9638(2) 0.0242(7) Uani 1 1 d . . .
C9 C 0.41507(15) 0.3717(2) 1.0260(3) 0.0304(8) Uani 1 1 d . . .
H9 H 0.4256 0.3518 1.0821 0.036 Uiso 1 1 calc R . .
C10 C 0.43087(17) 0.4484(2) 1.0068(3) 0.0355(9) Uani 1 1 d . . .
H10 H 0.4526 0.4807 1.0492 0.043 Uiso 1 1 calc R . .
C11 C 0.41495(18) 0.4774(2) 0.9262(3) 0.0390(10) Uani 1 1 d . . .
H11 H 0.4259 0.5301 0.9136 0.047 Uiso 1 1 calc R . .
C12 C 0.38342(17) 0.4324(2) 0.8627(2) 0.0310(9) Uani 1 1 d . . .
C13 C 0.37012(15) 0.2378(2) 0.9863(2) 0.0275(8) Uani 1 1 d . . .
H13 H 0.3454 0.2141 0.9357 0.033 Uiso 1 1 calc R . .
C14 C 0.42332(17) 0.1870(2) 1.0046(3) 0.0397(10) Uani 1 1 d . . .
H14A H 0.4426 0.1905 0.9565 0.060 Uiso 1 1 calc R . .
H14B H 0.4137 0.1308 1.0134 0.060 Uiso 1 1 calc R . .
H14C H 0.4476 0.2073 1.0557 0.060 Uiso 1 1 calc R . .
C15 C 0.33939(17) 0.2340(3) 1.0598(3) 0.0380(10) Uani 1 1 d . . .
H15A H 0.3626 0.2571 1.1104 0.057 Uiso 1 1 calc R . .
H15B H 0.3309 0.1778 1.0708 0.057 Uiso 1 1 calc R . .
H15C H 0.3047 0.2646 1.0456 0.057 Uiso 1 1 calc R . .
C16 C 0.3658(2) 0.4689(2) 0.7749(3) 0.0455(12) Uani 1 1 d . . .
H16 H 0.3436 0.4277 0.7378 0.055 Uiso 1 1 calc R . .
C17 C 0.4160(3) 0.4906(3) 0.7357(4) 0.0728(19) Uani 1 1 d . . .
H17A H 0.4373 0.5334 0.7690 0.109 Uiso 1 1 calc R . .
H17B H 0.4034 0.5092 0.6774 0.109 Uiso 1 1 calc R . .
H17C H 0.4396 0.4431 0.7355 0.109 Uiso 1 1 calc R . .
C18 C 0.3291(2) 0.5425(3) 0.7777(3) 0.0480(11) Uani 1 1 d . . .
H18A H 0.2954 0.5267 0.7981 0.072 Uiso 1 1 calc R . .
H18B H 0.3188 0.5654 0.7207 0.072 Uiso 1 1 calc R . .
H18C H 0.3493 0.5828 0.8160 0.072 Uiso 1 1 calc R . .
C19 C 0.37468(13) 0.1467(2) 0.6546(2) 0.0193(6) Uani 1 1 d . . .
C20 C 0.39902(14) 0.1783(2) 0.5885(2) 0.0210(7) Uani 1 1 d . . .
C21 C 0.43073(15) 0.1282(2) 0.5475(2) 0.0247(8) Uani 1 1 d . . .
H21 H 0.4484 0.1495 0.5045 0.030 Uiso 1 1 calc R . .
C22 C 0.43699(15) 0.0474(2) 0.5686(2) 0.0253(7) Uani 1 1 d . . .
H22 H 0.4585 0.0137 0.5396 0.030 Uiso 1 1 calc R . .
C23 C 0.41201(15) 0.0160(2) 0.6315(2) 0.0254(8) Uani 1 1 d . . .
H23 H 0.4161 -0.0396 0.6449 0.031 Uiso 1 1 calc R . .
C24 C 0.38087(14) 0.06454(19) 0.6755(2) 0.0200(7) Uani 1 1 d . . .
C25 C 0.38732(15) 0.2644(2) 0.5583(2) 0.0267(8) Uani 1 1 d . . .
H25 H 0.3770 0.2961 0.6060 0.032 Uiso 1 1 calc R . .
C26 C 0.43678(16) 0.3057(2) 0.5309(3) 0.0343(9) Uani 1 1 d . . .
H26A H 0.4689 0.3038 0.5775 0.051 Uiso 1 1 calc R . .
H26B H 0.4274 0.3619 0.5163 0.051 Uiso 1 1 calc R . .
H26C H 0.4458 0.2779 0.4814 0.051 Uiso 1 1 calc R . .
C27 C 0.33762(17) 0.2645(3) 0.4850(3) 0.0474(12) Uani 1 1 d . . .
H27A H 0.3294 0.3197 0.4655 0.071 Uiso 1 1 calc R . .
H27B H 0.3052 0.2417 0.5042 0.071 Uiso 1 1 calc R . .
H27C H 0.3463 0.2320 0.4383 0.071 Uiso 1 1 calc R . .
C28 C 0.35617(14) 0.0273(2) 0.7472(2) 0.0225(7) Uani 1 1 d . . .
H28 H 0.3287 0.0664 0.7624 0.027 Uiso 1 1 calc R . .
C29 C 0.40063(18) 0.0143(3) 0.8256(3) 0.0493(13) Uani 1 1 d . . .
H29A H 0.3840 -0.0112 0.8699 0.074 Uiso 1 1 calc R . .
H29B H 0.4167 0.0662 0.8461 0.074 Uiso 1 1 calc R . .
H29C H 0.4298 -0.0205 0.8115 0.074 Uiso 1 1 calc R . .
C30 C 0.32556(17) -0.0499(2) 0.7199(3) 0.0389(10) Uani 1 1 d . . .
H30A H 0.2969 -0.0397 0.6698 0.058 Uiso 1 1 calc R . .
H30B H 0.3082 -0.0699 0.7660 0.058 Uiso 1 1 calc R . .
H30C H 0.3518 -0.0900 0.7062 0.058 Uiso 1 1 calc R . .
O31 O 0.2502(3) 0.0624(3) 0.5143(4) 0.0449(14) Uiso 0.51 1 d PD A 1
C31 C 0.2851(3) 0.0522(5) 0.4530(5) 0.0347(18) Uiso 0.51 1 d PD A 1
H31A H 0.3237 0.0683 0.4770 0.042 Uiso 0.51 1 calc PR A 1
H31B H 0.2715 0.0852 0.4021 0.042 Uiso 0.51 1 calc PR A 1
C32 C 0.2823(5) -0.0370(6) 0.4309(9) 0.0458(15) Uiso 0.51 1 d PD A 1
H32A H 0.3159 -0.0655 0.4601 0.055 Uiso 0.51 1 calc PR A 1
H32B H 0.2785 -0.0451 0.3690 0.055 Uiso 0.51 1 calc PR A 1
C33 C 0.2305(4) -0.0664(6) 0.4623(6) 0.0410(15) Uiso 0.51 1 d PD A 1
H33A H 0.2053 -0.0954 0.4168 0.049 Uiso 0.51 1 calc PR A 1
H33B H 0.2408 -0.1027 0.5115 0.049 Uiso 0.51 1 calc PR A 1
C34 C 0.2036(4) 0.0087(7) 0.4870(8) 0.057(3) Uiso 0.51 1 d PD A 1
H34A H 0.1776 0.0314 0.4381 0.069 Uiso 0.51 1 calc PR A 1
H34B H 0.1833 -0.0020 0.5336 0.069 Uiso 0.51 1 calc PR A 1
O41 O 0.2755(2) 0.0213(4) 0.3951(4) 0.0446(15) Uiso 0.49 1 d PD B 2
C41 C 0.2552(4) 0.0785(5) 0.4496(6) 0.044(2) Uiso 0.49 1 d PD B 2
H41A H 0.2375 0.1248 0.4162 0.052 Uiso 0.49 1 calc PR B 2
H41B H 0.2860 0.0987 0.4934 0.052 Uiso 0.49 1 calc PR B 2
C42 C 0.2129(5) 0.0338(7) 0.4904(7) 0.046(3) Uiso 0.49 1 d PD B 2
H42A H 0.2161 0.0494 0.5506 0.055 Uiso 0.49 1 calc PR B 2
H42B H 0.1746 0.0448 0.4602 0.055 Uiso 0.49 1 calc PR B 2
C43 C 0.2277(4) -0.0527(6) 0.4825(7) 0.0410(15) Uiso 0.49 1 d PD B 2
H43A H 0.1967 -0.0821 0.4471 0.049 Uiso 0.49 1 calc PR B 2
H43B H 0.2362 -0.0785 0.5390 0.049 Uiso 0.49 1 calc PR B 2
C44 C 0.2791(5) -0.0527(7) 0.4406(9) 0.0458(15) Uiso 0.49 1 d PD B 2
H44A H 0.3136 -0.0550 0.4837 0.055 Uiso 0.49 1 calc PR B 2
H44B H 0.2783 -0.0990 0.4017 0.055 Uiso 0.49 1 calc PR B 2
O51 O 0.4583(3) 0.1668(4) 0.2229(4) 0.0532(17) Uani 0.50 1 d PD C -1
C51 C 0.4401(5) 0.2203(6) 0.2826(6) 0.061(3) Uani 0.50 1 d PD C -1
H51A H 0.4485 0.1975 0.3405 0.073 Uiso 0.50 1 calc PR C -1
H51B H 0.3997 0.2301 0.2671 0.073 Uiso 0.50 1 calc PR C -1
C52 C 0.4725(10) 0.2979(10) 0.2777(15) 0.051(4) Uani 0.50 1 d PD C -1
H52A H 0.4857 0.3199 0.3352 0.061 Uiso 0.50 1 calc PR C -1
H52B H 0.4486 0.3386 0.2437 0.061 Uiso 0.50 1 calc PR C -1
C53 C 0.5220(9) 0.2765(9) 0.2355(14) 0.051(4) Uani 0.50 1 d PD C -1
H53A H 0.5194 0.3043 0.1804 0.061 Uiso 0.50 1 calc PR C -1
H53B H 0.5577 0.2908 0.2725 0.061 Uiso 0.50 1 calc PR C -1
C54 C 0.5162(5) 0.1850(7) 0.2236(7) 0.062(3) Uani 0.50 1 d PD C -1
H54A H 0.5267 0.1685 0.1695 0.074 Uiso 0.50 1 calc PR C -1
H54B H 0.5403 0.1565 0.2706 0.074 Uiso 0.50 1 calc PR C -1

loop_
_atom_site_aniso_label
_atom_site_aniso_U_11
_atom_site_aniso_U_22
_atom_site_aniso_U_33
_atom_site_aniso_U_23
_atom_site_aniso_U_13
_atom_site_aniso_U_12
Pb1 0.01653(9) 0.01544(9) 0.02523(10) 0.000 0.00303(7) 0.000
S1 0.0174(4) 0.0205(4) 0.0317(5) -0.0069(4) 0.0049(4) -0.0006(3)
C1 0.0170(16) 0.0148(16) 0.0261(17) 0.0041(14) 0.0040(14) 0.0028(13)
C2 0.0221(17) 0.0171(16) 0.0268(17) 0.0053(14) 0.0068(15) 0.0030(13)
C3 0.0267(19) 0.0225(18) 0.037(2) 0.0094(16) 0.0127(17) 0.0098(15)
C4 0.0155(17) 0.034(2) 0.040(2) 0.0113(18) 0.0046(16) 0.0046(15)
C5 0.0210(18) 0.0242(18) 0.0305(19) 0.0047(16) -0.0017(15) -0.0009(15)
C6 0.0204(17) 0.0150(16) 0.0239(17) 0.0041(13) 0.0034(14) 0.0001(13)
C7 0.0263(17) 0.0177(16) 0.0341(18) -0.0009(16) 0.0150(15) 0.0030(15)
C8 0.0221(17) 0.0190(16) 0.0324(19) 0.0006(14) 0.0078(15) 0.0022(13)
C9 0.028(2) 0.029(2) 0.035(2) -0.0023(16) 0.0086(17) 0.0004(16)
C10 0.040(2) 0.029(2) 0.042(2) -0.0116(18) 0.0186(19) -0.0062(18)
C11 0.061(3) 0.0190(19) 0.044(2) -0.0067(18) 0.028(2) -0.0099(19)
C12 0.049(2) 0.0165(17) 0.034(2) -0.0027(15) 0.0230(19) 0.0010(16)
C13 0.029(2) 0.0213(18) 0.0316(19) 0.0047(16) 0.0033(16) 0.0003(15)
C14 0.041(2) 0.027(2) 0.051(3) 0.0088(19) 0.010(2) 0.0084(18)
C15 0.038(2) 0.034(2) 0.043(2) 0.0081(19) 0.013(2) -0.0045(18)
C16 0.089(4) 0.0189(19) 0.037(2) 0.0005(17) 0.032(2) -0.001(2)
C17 0.122(5) 0.046(3) 0.071(4) 0.031(3) 0.072(4) 0.032(3)
C18 0.065(3) 0.038(2) 0.045(3) 0.004(2) 0.018(2) 0.006(2)
C19 0.0150(15) 0.0183(16) 0.0222(15) -0.0027(14) -0.0024(13) -0.0012(13)
C20 0.0204(17) 0.0203(16) 0.0209(16) 0.0012(13) 0.0006(14) -0.0031(13)
C21 0.0277(19) 0.0252(18) 0.0208(16) -0.0020(14) 0.0034(15) -0.0062(15)
C22 0.0294(19) 0.0236(18) 0.0235(17) -0.0056(15) 0.0070(15) -0.0010(15)
C23 0.0298(19) 0.0210(17) 0.0248(17) -0.0052(15) 0.0035(15) -0.0034(15)
C24 0.0209(17) 0.0198(17) 0.0173(15) -0.0023(13) -0.0012(14) -0.0043(13)
C25 0.0290(19) 0.0217(18) 0.0286(18) 0.0070(15) 0.0034(16) 0.0004(15)
C26 0.034(2) 0.027(2) 0.040(2) 0.0154(18) 0.0045(18) -0.0001(17)
C27 0.030(2) 0.044(3) 0.060(3) 0.021(2) -0.013(2) 0.0021(19)
C28 0.0245(18) 0.0192(17) 0.0250(17) -0.0013(14) 0.0073(15) -0.0002(14)
C29 0.043(3) 0.074(3) 0.029(2) 0.020(2) 0.0012(19) -0.022(2)
C30 0.043(2) 0.035(2) 0.044(2) -0.0109(19) 0.021(2) -0.0164(19)
O51 0.080(5) 0.032(4) 0.048(4) -0.007(3) 0.011(4) -0.012(3)
C51 0.077(8) 0.064(7) 0.043(6) -0.018(5) 0.016(6) -0.009(6)
C52 0.089(10) 0.034(7) 0.028(8) -0.023(6) 0.009(6) -0.022(7)
C53 0.074(10) 0.053(10) 0.021(8) 0.019(8) -0.005(6) 0.017(8)
C54 0.088(10) 0.058(7) 0.038(6) 0.003(5) 0.007(6) 0.039(7)

loop_
_atom_type_symbol
_atom_type_description
_atom_type_scat_dispersion_real
_atom_type_scat_dispersion_imag
_atom_type_scat_source
C C 0.0033 0.0016 'International Tables Vol C Tables 4.2.6.8 and 6.1.1.4'
H H 0.0000 0.0000 'International Tables Vol C Tables 4.2.6.8 and 6.1.1.4'
O O 0.0106 0.0060 'International Tables Vol C Tables 4.2.6.8 and 6.1.1.4'
S S 0.1246 0.1234 'International Tables Vol C Tables 4.2.6.8 and 6.1.1.4'
Pb Pb -3.3944 10.1111 'International Tables Vol C Tables 4.2.6.8 and 6.1.1.4'

loop_
_geom_angle_atom_site_label_1
_geom_angle_atom_site_label_2
_geom_angle_atom_site_label_3
_geom_angle
_geom_angle_site_symmetry_1
S1 Pb1 S1 77.21(4) 2_656
C1 S1 Pb1 113.42(11) .
C2 C1 C6 120.1(3) .
C2 C1 S1 116.0(3) .
C6 C1 S1 123.8(2) .
C3 C2 C1 118.8(3) .
C3 C2 C7 121.5(3) .
C1 C2 C7 119.7(3) .
C4 C3 C2 121.1(3) .
C4 C3 H3 119.4 .
C2 C3 H3 119.4 .
C3 C4 C5 120.1(3) .
C3 C4 H4 119.9 .
C5 C4 H4 119.9 .
C4 C5 C6 120.6(3) .
C4 C5 H5 119.7 .
C6 C5 H5 119.7 .
C5 C6 C1 119.3(3) .
C5 C6 C19 119.1(3) .
C1 C6 C19 121.6(3) .
C8 C7 C12 120.0(3) .
C8 C7 C2 119.4(3) .
C12 C7 C2 120.6(3) .
C9 C8 C7 119.3(3) .
C9 C8 C13 119.0(3) .
C7 C8 C13 121.7(3) .
C10 C9 C8 120.6(4) .
C10 C9 H9 119.7 .
C8 C9 H9 119.7 .
C11 C10 C9 119.6(4) .
C11 C10 H10 120.2 .
C9 C10 H10 120.2 .
C10 C11 C12 122.0(4) .
C10 C11 H11 119.0 .
C12 C11 H11 119.0 .
C11 C12 C7 118.6(4) .
C11 C12 C16 119.4(3) .
C7 C12 C16 122.0(4) .
C15 C13 C8 112.9(3) .
C15 C13 C14 110.9(3) .
C8 C13 C14 110.0(3) .
C15 C13 H13 107.6 .
C8 C13 H13 107.6 .
C14 C13 H13 107.6 .
C13 C14 H14A 109.5 .
C13 C14 H14B 109.5 .
H14A C14 H14B 109.5 .
C13 C14 H14C 109.5 .
H14A C14 H14C 109.5 .
H14B C14 H14C 109.5 .
C13 C15 H15A 109.5 .
C13 C15 H15B 109.5 .
H15A C15 H15B 109.5 .
C13 C15 H15C 109.5 .
H15A C15 H15C 109.5 .
H15B C15 H15C 109.5 .
C18 C16 C12 111.1(3) .
C18 C16 C17 110.5(4) .
C12 C16 C17 111.4(4) .
C18 C16 H16 107.9 .
C12 C16 H16 107.9 .
C17 C16 H16 107.9 .
C16 C17 H17A 109.5 .
C16 C17 H17B 109.5 .
H17A C17 H17B 109.5 .
C16 C17 H17C 109.5 .
H17A C17 H17C 109.5 .
H17B C17 H17C 109.5 .
C16 C18 H18A 109.5 .
C16 C18 H18B 109.5 .
H18A C18 H18B 109.5 .
C16 C18 H18C 109.5 .
H18A C18 H18C 109.5 .
H18B C18 H18C 109.5 .
C24 C19 C20 119.8(3) .
C24 C19 C6 119.8(3) .
C20 C19 C6 120.4(3) .
C21 C20 C19 119.1(3) .
C21 C20 C25 120.2(3) .
C19 C20 C25 120.5(3) .
C22 C21 C20 120.8(3) .
C22 C21 H21 119.6 .
C20 C21 H21 119.6 .
C23 C22 C21 120.1(3) .
C23 C22 H22 119.9 .
C21 C22 H22 119.9 .
C22 C23 C24 120.9(3) .
C22 C23 H23 119.5 .
C24 C23 H23 119.5 .
C23 C24 C19 119.1(3) .
C23 C24 C28 118.7(3) .
C19 C24 C28 122.1(3) .
C20 C25 C27 108.8(3) .
C20 C25 C26 113.7(3) .
C27 C25 C26 109.8(3) .
C20 C25 H25 108.1 .
C27 C25 H25 108.1 .
C26 C25 H25 108.1 .
C25 C26 H26A 109.5 .
C25 C26 H26B 109.5 .
H26A C26 H26B 109.5 .
C25 C26 H26C 109.5 .
H26A C26 H26C 109.5 .
H26B C26 H26C 109.5 .
C25 C27 H27A 109.5 .
C25 C27 H27B 109.5 .
H27A C27 H27B 109.5 .
C25 C27 H27C 109.5 .
H27A C27 H27C 109.5 .
H27B C27 H27C 109.5 .
C30 C28 C29 111.1(3) .
C30 C28 C24 111.8(3) .
C29 C28 C24 111.0(3) .
C30 C28 H28 107.6 .
C29 C28 H28 107.6 .
C24 C28 H28 107.6 .
C28 C29 H29A 109.5 .
C28 C29 H29B 109.5 .
H29A C29 H29B 109.5 .
C28 C29 H29C 109.5 .
H29A C29 H29C 109.5 .
H29B C29 H29C 109.5 .
C28 C30 H30A 109.5 .
C28 C30 H30B 109.5 .
H30A C30 H30B 109.5 .
C28 C30 H30C 109.5 .
H30A C30 H30C 109.5 .
H30B C30 H30C 109.5 .
C31 O31 C34 104.9(6) .
O31 C31 C32 105.6(7) .
O31 C31 H31A 110.6 .
C32 C31 H31A 110.6 .
O31 C31 H31B 110.6 .
C32 C31 H31B 110.6 .
H31A C31 H31B 108.7 .
C31 C32 C33 103.8(8) .
C31 C32 H32A 111.0 .
C33 C32 H32A 111.0 .
C31 C32 H32B 111.0 .
C33 C32 H32B 111.0 .
H32A C32 H32B 109.0 .
C34 C33 C32 104.7(8) .
C34 C33 H33A 110.8 .
C32 C33 H33A 110.8 .
C34 C33 H33B 110.8 .
C32 C33 H33B 110.8 .
H33A C33 H33B 108.9 .
O31 C34 C33 103.4(8) .
O31 C34 H34A 111.1 .
C33 C34 H34A 111.1 .
O31 C34 H34B 111.1 .
C33 C34 H34B 111.1 .
H34A C34 H34B 109.0 .
C44 O41 C41 104.7(7) .
O41 C41 C42 106.2(7) .
O41 C41 H41A 110.5 .
C42 C41 H41A 110.5 .
O41 C41 H41B 110.5 .
C42 C41 H41B 110.5 .
H41A C41 H41B 108.7 .
C43 C42 C41 103.8(8) .
C43 C42 H42A 111.0 .
C41 C42 H42A 111.0 .
C43 C42 H42B 111.0 .
C41 C42 H42B 111.0 .
H42A C42 H42B 109.0 .
C42 C43 C44 105.6(8) .
C42 C43 H43A 110.6 .
C44 C43 H43A 110.6 .
C42 C43 H43B 110.6 .
C44 C43 H43B 110.6 .
H43A C43 H43B 108.8 .
O41 C44 C43 104.4(8) .
O41 C44 H44A 110.9 .
C43 C44 H44A 110.9 .
O41 C44 H44B 110.9 .
C43 C44 H44B 110.9 .
H44A C44 H44B 108.9 .
C51 O51 C54 107.0(8) .
O51 C51 C52 105.0(9) .
O51 C51 H51A 110.7 .
C52 C51 H51A 110.7 .
O51 C51 H51B 110.7 .
C52 C51 H51B 110.7 .
H51A C51 H51B 108.8 .
C51 C52 C53 106.8(12) .
C51 C52 H52A 110.4 .
C53 C52 H52A 110.4 .
C51 C52 H52B 110.4 .
C53 C52 H52B 110.4 .
H52A C52 H52B 108.6 .
C54 C53 C52 102.8(10) .
C54 C53 H53A 111.2 .
C52 C53 H53A 111.2 .
C54 C53 H53B 111.2 .
C52 C53 H53B 111.2 .
H53A C53 H53B 109.1 .
O51 C54 C53 105.9(9) .
O51 C54 H54A 110.5 .
C53 C54 H54A 110.5 .
O51 C54 H54B 110.5 .
C53 C54 H54B 110.5 .
H54A C54 H54B 108.7 .

loop_
_geom_bond_atom_site_label_1
_geom_bond_atom_site_label_2
_geom_bond_distance
_geom_bond_site_symmetry_2
Pb1 S1 2.5656(9) 2_656
Pb1 S1 2.5656(9) .
S1 C1 1.771(3) .
C1 C2 1.405(5) .
C1 C6 1.404(5) .
C2 C3 1.401(5) .
C2 C7 1.492(5) .
C3 C4 1.375(5) .
C3 H3 0.9500 .
C4 C5 1.382(5) .
C4 H4 0.9500 .
C5 C6 1.398(5) .
C5 H5 0.9500 .
C6 C19 1.499(5) .
C7 C8 1.398(5) .
C7 C12 1.411(5) .
C8 C9 1.393(5) .
C8 C13 1.524(5) .
C9 C10 1.386(5) .
C9 H9 0.9500 .
C10 C11 1.368(6) .
C10 H10 0.9500 .
C11 C12 1.381(6) .
C11 H11 0.9500 .
C12 C16 1.523(6) .
C13 C15 1.516(5) .
C13 C14 1.536(5) .
C13 H13 1.0000 .
C14 H14A 0.9800 .
C14 H14B 0.9800 .
C14 H14C 0.9800 .
C15 H15A 0.9800 .
C15 H15B 0.9800 .
C15 H15C 0.9800 .
C16 C18 1.526(6) .
C16 C17 1.528(6) .
C16 H16 1.0000 .
C17 H17A 0.9800 .
C17 H17B 0.9800 .
C17 H17C 0.9800 .
C18 H18A 0.9800 .
C18 H18B 0.9800 .
C18 H18C 0.9800 .
C19 C24 1.408(4) .
C19 C20 1.414(5) .
C20 C21 1.387(5) .
C20 C25 1.522(5) .
C21 C22 1.387(5) .
C21 H21 0.9500 .
C22 C23 1.379(5) .
C22 H22 0.9500 .
C23 C24 1.392(5) .
C23 H23 0.9500 .
C24 C28 1.529(5) .
C25 C27 1.529(5) .
C25 C26 1.529(5) .
C25 H25 1.0000 .
C26 H26A 0.9800 .
C26 H26B 0.9800 .
C26 H26C 0.9800 .
C27 H27A 0.9800 .
C27 H27B 0.9800 .
C27 H27C 0.9800 .
C28 C30 1.510(5) .
C28 C29 1.521(5) .
C28 H28 1.0000 .
C29 H29A 0.9800 .
C29 H29B 0.9800 .
C29 H29C 0.9800 .
C30 H30A 0.9800 .
C30 H30B 0.9800 .
C30 H30C 0.9800 .
O31 C31 1.431(9) .
O31 C34 1.451(12) .
C31 C32 1.525(13) .
C31 H31A 0.9900 .
C31 H31B 0.9900 .
C32 C33 1.532(13) .
C32 H32A 0.9900 .
C32 H32B 0.9900 .
C33 C34 1.501(14) .
C33 H33A 0.9900 .
C33 H33B 0.9900 .
C34 H34A 0.9900 .
C34 H34B 0.9900 .
O41 C44 1.424(12) .
O41 C41 1.444(10) .
C41 C42 1.522(13) .
C41 H41A 0.9900 .
C41 H41B 0.9900 .
C42 C43 1.495(13) .
C42 H42A 0.9900 .
C42 H42B 0.9900 .
C43 C44 1.538(14) .
C43 H43A 0.9900 .
C43 H43B 0.9900 .
C44 H44A 0.9900 .
C44 H44B 0.9900 .
O51 C51 1.440(11) .
O51 C54 1.451(12) .
C51 C52 1.525(19) .
C51 H51A 0.9900 .
C51 H51B 0.9900 .
C52 C53 1.540(13) .
C52 H52A 0.9900 .
C52 H52B 0.9900 .
C53 C54 1.538(17) .
C53 H53A 0.9900 .
C53 H53B 0.9900 .
C54 H54A 0.9900 .
C54 H54B 0.9900 .

loop_
_geom_torsion_atom_site_label_1
_geom_torsion_atom_site_label_2
_geom_torsion_atom_site_label_3
_geom_torsion_atom_site_label_4
_geom_torsion
_geom_torsion_site_symmetry_1
S1 Pb1 S1 C1 150.17(13) 2_656
Pb1 S1 C1 C2 153.4(2) .
Pb1 S1 C1 C6 -31.0(3) .
C6 C1 C2 C3 -1.9(5) .
S1 C1 C2 C3 173.9(3) .
C6 C1 C2 C7 177.0(3) .
S1 C1 C2 C7 -7.2(4) .
C1 C2 C3 C4 0.7(5) .
C7 C2 C3 C4 -178.2(3) .
C2 C3 C4 C5 0.3(5) .
C3 C4 C5 C6 0.0(5) .
C4 C5 C6 C1 -1.3(5) .
C4 C5 C6 C19 177.0(3) .
C2 C1 C6 C5 2.2(5) .
S1 C1 C6 C5 -173.3(3) .
C2 C1 C6 C19 -176.1(3) .
S1 C1 C6 C19 8.5(4) .
C3 C2 C7 C8 88.5(4) .
C1 C2 C7 C8 -90.4(4) .
C3 C2 C7 C12 -95.4(4) .
C1 C2 C7 C12 85.7(4) .
C12 C7 C8 C9 -1.1(5) .
C2 C7 C8 C9 175.0(3) .
C12 C7 C8 C13 -178.1(3) .
C2 C7 C8 C13 -1.9(5) .
C7 C8 C9 C10 -0.4(5) .
C13 C8 C9 C10 176.6(3) .
C8 C9 C10 C11 1.0(6) .
C9 C10 C11 C12 -0.1(6) .
C10 C11 C12 C7 -1.4(6) .
C10 C11 C12 C16 178.4(4) .
C8 C7 C12 C11 2.0(5) .
C2 C7 C12 C11 -174.1(3) .
C8 C7 C12 C16 -177.9(3) .
C2 C7 C12 C16 6.1(5) .
C9 C8 C13 C15 57.2(4) .
C7 C8 C13 C15 -125.9(4) .
C9 C8 C13 C14 -67.2(4) .
C7 C8 C13 C14 109.8(4) .
C11 C12 C16 C18 -62.0(5) .
C7 C12 C16 C18 117.8(4) .
C11 C12 C16 C17 61.6(5) .
C7 C12 C16 C17 -118.6(4) .
C5 C6 C19 C24 -74.8(4) .
C1 C6 C19 C24 103.4(4) .
C5 C6 C19 C20 106.0(4) .
C1 C6 C19 C20 -75.8(4) .
C24 C19 C20 C21 -2.7(5) .
C6 C19 C20 C21 176.5(3) .
C24 C19 C20 C25 173.0(3) .
C6 C19 C20 C25 -7.8(5) .
C19 C20 C21 C22 2.4(5) .
C25 C20 C21 C22 -173.3(3) .
C20 C21 C22 C23 -0.6(5) .
C21 C22 C23 C24 -0.9(5) .
C22 C23 C24 C19 0.5(5) .
C22 C23 C24 C28 -177.4(3) .
C20 C19 C24 C23 1.3(5) .
C6 C19 C24 C23 -177.9(3) .
C20 C19 C24 C28 179.1(3) .
C6 C19 C24 C28 -0.1(5) .
C21 C20 C25 C27 83.6(4) .
C19 C20 C25 C27 -92.0(4) .
C21 C20 C25 C26 -39.0(5) .
C19 C20 C25 C26 145.3(3) .
C23 C24 C28 C30 -49.5(4) .
C19 C24 C28 C30 132.6(3) .
C23 C24 C28 C29 75.1(4) .
C19 C24 C28 C29 -102.7(4) .
C34 O31 C31 C32 -37.6(10) .
O31 C31 C32 C33 17.3(11) .
C31 C32 C33 C34 8.3(12) .
C31 O31 C34 C33 42.8(10) .
C32 C33 C34 O31 -30.6(11) .
C44 O41 C41 C42 -37.9(10) .
O41 C41 C42 C43 21.2(11) .
C41 C42 C43 C44 2.1(12) .
C41 O41 C44 C43 38.5(11) .
C42 C43 C44 O41 -24.9(12) .
C54 O51 C51 C52 33.5(15) .
O51 C51 C52 C53 -17.9(13) .
C51 C52 C53 C54 -3.2(11) .
C51 O51 C54 C53 -36.2(13) .
C52 C53 C54 O51 23.2(11) .
